data_7001848
loop_
_publ_author_name
'Hung, Jui-Yi'
'Chi, Yun'
'Pai, I-Hsuan'
'Yu, Ya-Chien'
'Lee, Gene-Hsiang'
'Chou, Pi-Tai'
'Wong, Ken-Tsung'
'Chen, Chung-Chia'
'Wu, Chung-Chih'

_publ_section_title
;
 Blue-emitting Ir(iii) phosphors with ancillary 4,6-difluorobenzyl
 diphenylphosphine based cyclometalate
;
_journal_issue 33
_journal_name_full 'Dalton Transactions'
_journal_page_first 6472
_journal_page_last 6475
_journal_paper_doi 10.1039/b912691k
_journal_year 2009
_chemical_formula_moiety 'C41 H26 F6 Ir N2 P'
_chemical_formula_sum 'C42 H28 Cl2 F6 Ir N2 P'
_chemical_formula_weight 968.73
_chemical_name_systematic
;
?
;
_space_group_IT_number 2
_symmetry_cell_setting triclinic
_symmetry_space_group_name_Hall '-P 1'
_symmetry_space_group_name_H-M 'P -1'
_atom_sites_solution_hydrogens geom
_atom_sites_solution_primary direct
_atom_sites_solution_secondary difmap
_audit_creation_method SHELXL-97
_cell_angle_alpha 80.580(1)
_cell_angle_beta 80.553(1)
_cell_angle_gamma 80.913(1)
_cell_formula_units_Z 2
_cell_length_a 9.7300(5)
_cell_length_b 10.1357(5)
_cell_length_c 18.3439(9)
_cell_measurement_reflns_used 6782
_cell_measurement_temperature 150(2)
_cell_measurement_theta_max 26.56
_cell_measurement_theta_min 2.14
_cell_volume 1744.44(15)
_computing_cell_refinement 'Bruker SAINT'
_computing_data_collection 'Bruker SMART'
_computing_data_reduction 'Bruker SAINT'
_computing_molecular_graphics 'Bruker SHELXTL'
_computing_publication_material 'Bruker SHELXTL'
_computing_structure_refinement 'SHELXL-97 (Sheldrick, 1997)'
_computing_structure_solution 'SHELXS-97 (Sheldrick, 1990)'
_diffrn_ambient_temperature 150(2)
_diffrn_measured_fraction_theta_full 0.997
_diffrn_measured_fraction_theta_max 0.997
_diffrn_measurement_device_type 'BRUKER SMART APEXCCD area detector'
_diffrn_measurement_method 'omega scans'
_diffrn_radiation_monochromator graphite
_diffrn_radiation_source 'fine-focus sealed tube'
_diffrn_radiation_type MoK\a
_diffrn_radiation_wavelength 0.71073
_diffrn_reflns_av_R_equivalents 0.0411
_diffrn_reflns_av_sigmaI/netI 0.0485
_diffrn_reflns_limit_h_max 12
_diffrn_reflns_limit_h_min -12
_diffrn_reflns_limit_k_max 13
_diffrn_reflns_limit_k_min -13
_diffrn_reflns_limit_l_max 23
_diffrn_reflns_limit_l_min -23
_diffrn_reflns_number 22713
_diffrn_reflns_theta_full 27.50
_diffrn_reflns_theta_max 27.50
_diffrn_reflns_theta_min 1.14
_exptl_absorpt_coefficient_mu 4.095
_exptl_absorpt_correction_T_max 0.7625
_exptl_absorpt_correction_T_min 0.2912
_exptl_absorpt_correction_type multi-scan
_exptl_absorpt_process_details SADABS
_exptl_crystal_colour yellow
_exptl_crystal_density_diffrn 1.844
_exptl_crystal_density_meas ?
_exptl_crystal_density_method 'not measured'
_exptl_crystal_description needle
_exptl_crystal_F_000 948
_exptl_crystal_size_max 0.40
_exptl_crystal_size_mid 0.10
_exptl_crystal_size_min 0.07
_refine_diff_density_max 1.663
_refine_diff_density_min -1.318
_refine_diff_density_rms 0.125
_refine_ls_extinction_method none
_refine_ls_goodness_of_fit_ref 1.051
_refine_ls_hydrogen_treatment constr
_refine_ls_matrix_type full
_refine_ls_number_parameters 487
_refine_ls_number_reflns 7985
_refine_ls_number_restraints 0
_refine_ls_restrained_S_all 1.051
_refine_ls_R_factor_all 0.0331
_refine_ls_R_factor_gt 0.0293
_refine_ls_shift/su_max 0.004
_refine_ls_shift/su_mean 0.000
_refine_ls_structure_factor_coef Fsqd
_refine_ls_weighting_details 'calc w=1/[\s^2^(Fo^2^)+(0.0228P)^2^+1.8487P] where P=(Fo^2^+2Fc^2^)/3'
_refine_ls_weighting_scheme calc
_refine_ls_wR_factor_gt 0.0627
_refine_ls_wR_factor_ref 0.0677
_reflns_number_gt 7431
_reflns_number_total 7985
_reflns_threshold_expression >2sigma(I)
_cod_data_source_file b912691k.txt
_cod_data_source_block complex3
_cod_depositor_comments
;
The following automatic conversions were performed:
'_symmetry_cell_setting' value 'Triclinic' changed to 'triclinic'
according to '/home/saulius/struct/CIF-dictionaries/cif_core.dic'
dictionary named 'cif_core.dic' version 2.4.1 from 2010-06-29.

Automatic conversion script
Id: cif_fix_enum 1527 2010-12-29 10:47:43Z saulius 

The following automatic conversions were performed:

'_exptl_crystal_density_meas' value 'not_measured' was changed to '?'
- the value is perceived as not measured.

Automatic conversion script
Id: cif_fix_values 3008 2015-01-20 13:52:24Z robertas 
;
_cod_original_sg_symbol_H-M P-1
_cod_database_code 7001848

loop_
_symmetry_equiv_pos_as_xyz
'x, y, z'
'-x, -y, -z'

loop_
_atom_site_label
_atom_site_type_symbol
_atom_site_fract_x
_atom_site_fract_y
_atom_site_fract_z
_atom_site_U_iso_or_equiv
_atom_site_adp_type
_atom_site_occupancy
_atom_site_symmetry_multiplicity
_atom_site_calc_flag
_atom_site_refinement_flags
_atom_site_disorder_assembly
_atom_site_disorder_group
Ir Ir 0.715272(13) 0.918535(13) 0.729959(7) 0.01440(5) Uani 1 1 d . . .
P1 P 0.63228(9) 0.76451(9) 0.82217(5) 0.01571(18) Uani 1 1 d . . .
N1 N 0.7983(3) 1.0482(3) 0.63790(16) 0.0179(6) Uani 1 1 d . . .
N2 N 0.5176(3) 1.0445(3) 0.73947(16) 0.0176(6) Uani 1 1 d . . .
C1 C 0.9145(4) 0.8266(4) 0.7145(2) 0.0177(7) Uani 1 1 d . . .
C2 C 0.9766(4) 0.7047(4) 0.7510(2) 0.0204(8) Uani 1 1 d . . .
H2 H 0.9210 0.6527 0.7890 0.024 Uiso 1 1 calc R . .
C3 C 1.1167(4) 0.6594(4) 0.7325(2) 0.0256(9) Uani 1 1 d . . .
C4 C 1.2065(4) 0.7263(4) 0.6783(2) 0.0262(9) Uani 1 1 d . . .
H4 H 1.3029 0.6922 0.6664 0.031 Uiso 1 1 calc R . .
C5 C 1.1463(4) 0.8464(4) 0.6424(2) 0.0243(8) Uani 1 1 d . . .
C6 C 1.0054(4) 0.8987(4) 0.6573(2) 0.0199(8) Uani 1 1 d . . .
C7 C 0.9397(4) 1.0219(4) 0.6165(2) 0.0198(7) Uani 1 1 d . . .
C8 C 1.0051(4) 1.1095(4) 0.5585(2) 0.0279(9) Uani 1 1 d . . .
H8 H 1.1039 1.0936 0.5440 0.033 Uiso 1 1 calc R . .
C9 C 0.9266(5) 1.2185(4) 0.5223(2) 0.0302(9) Uani 1 1 d . . .
H9 H 0.9710 1.2770 0.4827 0.036 Uiso 1 1 calc R . .
C10 C 0.7832(4) 1.2422(4) 0.5441(2) 0.0278(9) Uani 1 1 d . . .
H10 H 0.7271 1.3160 0.5195 0.033 Uiso 1 1 calc R . .
C11 C 0.7236(4) 1.1556(4) 0.6027(2) 0.0251(8) Uani 1 1 d . . .
H11 H 0.6254 1.1728 0.6187 0.030 Uiso 1 1 calc R . .
C12 C 0.7499(4) 1.0561(3) 0.79490(19) 0.0165(7) Uani 1 1 d . . .
C13 C 0.8774(4) 1.0710(4) 0.8174(2) 0.0200(8) Uani 1 1 d . . .
H13 H 0.9602 1.0117 0.8040 0.024 Uiso 1 1 calc R . .
C14 C 0.8825(4) 1.1707(4) 0.8587(2) 0.0226(8) Uani 1 1 d . . .
C15 C 0.7678(4) 1.2595(4) 0.8817(2) 0.0247(8) Uani 1 1 d . . .
H15 H 0.7738 1.3260 0.9116 0.030 Uiso 1 1 calc R . .
C16 C 0.6439(4) 1.2460(4) 0.8588(2) 0.0234(8) Uani 1 1 d . . .
C17 C 0.6305(4) 1.1504(4) 0.8145(2) 0.0189(7) Uani 1 1 d . . .
C18 C 0.5031(4) 1.1434(4) 0.7829(2) 0.0185(7) Uani 1 1 d . . .
C19 C 0.3771(4) 1.2321(4) 0.7911(2) 0.0269(9) Uani 1 1 d . . .
H19 H 0.3667 1.3007 0.8219 0.032 Uiso 1 1 calc R . .
C20 C 0.2681(4) 1.2190(4) 0.7540(2) 0.0304(9) Uani 1 1 d . . .
H20 H 0.1826 1.2789 0.7589 0.036 Uiso 1 1 calc R . .
C21 C 0.2848(4) 1.1183(4) 0.7097(2) 0.0255(9) Uani 1 1 d . . .
H21 H 0.2117 1.1086 0.6832 0.031 Uiso 1 1 calc R . .
C22 C 0.4092(4) 1.0325(4) 0.7046(2) 0.0227(8) Uani 1 1 d . . .
H22 H 0.4194 0.9616 0.6752 0.027 Uiso 1 1 calc R . .
C23 C 0.6584(4) 0.7904(4) 0.6630(2) 0.0182(7) Uani 1 1 d . . .
C24 C 0.6502(4) 0.8265(4) 0.5860(2) 0.0233(8) Uani 1 1 d . . .
H24 H 0.6746 0.9114 0.5614 0.028 Uiso 1 1 calc R . .
C25 C 0.6073(4) 0.7409(5) 0.5460(2) 0.0291(9) Uani 1 1 d . . .
C26 C 0.5725(4) 0.6151(4) 0.5773(2) 0.0290(9) Uani 1 1 d . . .
H26 H 0.5443 0.5561 0.5489 0.035 Uiso 1 1 calc R . .
C27 C 0.5813(4) 0.5807(4) 0.6523(2) 0.0228(8) Uani 1 1 d . . .
C28 C 0.6219(4) 0.6623(4) 0.6959(2) 0.0196(7) Uani 1 1 d . . .
C29 C 0.6262(4) 0.6161(4) 0.7782(2) 0.0210(8) Uani 1 1 d . . .
H29A H 0.7104 0.5492 0.7855 0.025 Uiso 1 1 calc R . .
H29B H 0.5416 0.5733 0.8009 0.025 Uiso 1 1 calc R . .
C30 C 0.7155(4) 0.6952(4) 0.9052(2) 0.0183(7) Uani 1 1 d . . .
C31 C 0.6680(4) 0.5826(4) 0.9506(2) 0.0251(8) Uani 1 1 d . . .
H31 H 0.5949 0.5428 0.9375 0.030 Uiso 1 1 calc R . .
C32 C 0.7268(4) 0.5284(4) 1.0145(2) 0.0304(9) Uani 1 1 d . . .
H32 H 0.6959 0.4501 1.0447 0.036 Uiso 1 1 calc R . .
C33 C 0.8305(4) 0.5885(5) 1.0344(2) 0.0318(10) Uani 1 1 d . . .
H33 H 0.8701 0.5520 1.0786 0.038 Uiso 1 1 calc R . .
C34 C 0.8766(5) 0.7008(5) 0.9905(2) 0.0325(10) Uani 1 1 d . . .
H34 H 0.9476 0.7418 1.0046 0.039 Uiso 1 1 calc R . .
C35 C 0.8201(4) 0.7543(4) 0.9258(2) 0.0235(8) Uani 1 1 d . . .
H35 H 0.8528 0.8315 0.8954 0.028 Uiso 1 1 calc R . .
C36 C 0.4536(4) 0.8136(4) 0.8657(2) 0.0183(7) Uani 1 1 d . . .
C37 C 0.3370(4) 0.7803(4) 0.8417(2) 0.0274(9) Uani 1 1 d . . .
H37 H 0.3494 0.7266 0.8026 0.033 Uiso 1 1 calc R . .
C38 C 0.2027(4) 0.8250(5) 0.8744(2) 0.0324(10) Uani 1 1 d . . .
H38 H 0.1238 0.8002 0.8581 0.039 Uiso 1 1 calc R . .
C39 C 0.1821(4) 0.9042(5) 0.9295(2) 0.0335(10) Uani 1 1 d . . .
H39 H 0.0895 0.9352 0.9512 0.040 Uiso 1 1 calc R . .
C40 C 0.2975(4) 0.9392(4) 0.9537(2) 0.0319(10) Uani 1 1 d . . .
H40 H 0.2838 0.9947 0.9920 0.038 Uiso 1 1 calc R . .
C41 C 0.4322(4) 0.8936(4) 0.9225(2) 0.0265(9) Uani 1 1 d . . .
H41 H 0.5107 0.9171 0.9398 0.032 Uiso 1 1 calc R . .
F1 F 1.1716(2) 0.5408(2) 0.77097(14) 0.0372(6) Uani 1 1 d . . .
F2 F 1.2361(2) 0.9139(3) 0.58978(13) 0.0343(6) Uani 1 1 d . . .
F3 F 1.0081(2) 1.1845(2) 0.87879(14) 0.0332(6) Uani 1 1 d . . .
F4 F 0.5292(2) 1.3331(2) 0.88264(14) 0.0348(6) Uani 1 1 d . . .
F5 F 0.5977(3) 0.7805(3) 0.47243(13) 0.0416(6) Uani 1 1 d . . .
F6 F 0.5460(3) 0.4569(2) 0.68507(14) 0.0357(6) Uani 1 1 d . . .
C42 C 0.9556(4) 0.4847(4) 0.6200(2) 0.0281(9) Uani 1 1 d . . .
H42A H 0.9449 0.5750 0.6359 0.034 Uiso 1 1 calc R . .
H42B H 0.8926 0.4894 0.5821 0.034 Uiso 1 1 calc R . .
Cl1 Cl 0.90664(11) 0.36634(11) 0.69720(6) 0.0352(2) Uani 1 1 d . . .
Cl2 Cl 1.13178(11) 0.44098(12) 0.57983(6) 0.0371(2) Uani 1 1 d . . .

loop_
_atom_site_aniso_label
_atom_site_aniso_U_11
_atom_site_aniso_U_22
_atom_site_aniso_U_33
_atom_site_aniso_U_23
_atom_site_aniso_U_13
_atom_site_aniso_U_12
Ir 0.01335(7) 0.01494(7) 0.01447(7) -0.00250(5) -0.00187(5) -0.00022(5)
P1 0.0149(4) 0.0160(4) 0.0159(4) -0.0028(4) -0.0019(3) -0.0011(3)
N1 0.0203(15) 0.0169(15) 0.0160(15) -0.0035(12) 0.0001(12) -0.0030(12)
N2 0.0188(15) 0.0168(15) 0.0169(15) -0.0011(12) -0.0026(12) -0.0030(12)
C1 0.0165(17) 0.0203(18) 0.0186(18) -0.0090(14) -0.0061(14) 0.0008(14)
C2 0.0182(18) 0.0210(19) 0.0222(19) -0.0067(15) -0.0026(15) 0.0003(15)
C3 0.025(2) 0.025(2) 0.028(2) -0.0089(17) -0.0107(17) 0.0076(16)
C4 0.0167(18) 0.036(2) 0.028(2) -0.0167(18) -0.0062(16) 0.0076(16)
C5 0.0189(18) 0.036(2) 0.0210(19) -0.0120(17) 0.0014(15) -0.0080(16)
C6 0.0163(17) 0.026(2) 0.0193(18) -0.0075(15) -0.0045(14) -0.0022(15)
C7 0.0214(18) 0.0209(19) 0.0183(18) -0.0067(15) -0.0008(15) -0.0047(15)
C8 0.028(2) 0.030(2) 0.026(2) -0.0077(17) 0.0036(17) -0.0086(17)
C9 0.042(2) 0.028(2) 0.020(2) -0.0016(17) 0.0017(18) -0.0119(19)
C10 0.037(2) 0.021(2) 0.024(2) -0.0004(16) -0.0064(17) -0.0033(17)
C11 0.029(2) 0.024(2) 0.022(2) -0.0014(16) -0.0049(16) -0.0030(17)
C12 0.0194(17) 0.0128(17) 0.0160(17) -0.0004(13) -0.0013(14) -0.0015(14)
C13 0.0227(19) 0.0185(18) 0.0179(18) -0.0018(14) -0.0017(15) -0.0017(15)
C14 0.0241(19) 0.025(2) 0.0204(19) -0.0037(16) -0.0033(15) -0.0074(16)
C15 0.039(2) 0.0182(19) 0.0181(19) -0.0062(15) -0.0033(17) -0.0050(17)
C16 0.029(2) 0.0165(18) 0.023(2) -0.0043(15) -0.0002(16) 0.0016(15)
C17 0.0193(18) 0.0195(18) 0.0163(17) 0.0002(14) -0.0010(14) -0.0025(14)
C18 0.0184(17) 0.0143(17) 0.0204(18) 0.0004(14) 0.0008(14) -0.0010(14)
C19 0.024(2) 0.023(2) 0.034(2) -0.0065(17) -0.0034(17) 0.0012(16)
C20 0.022(2) 0.029(2) 0.036(2) -0.0022(19) -0.0014(17) 0.0045(17)
C21 0.0168(18) 0.024(2) 0.034(2) 0.0010(17) -0.0079(16) 0.0013(15)
C22 0.0211(19) 0.026(2) 0.0222(19) -0.0008(16) -0.0077(15) -0.0041(16)
C23 0.0127(16) 0.0213(18) 0.0206(18) -0.0081(15) -0.0014(14) 0.0017(14)
C24 0.0222(19) 0.027(2) 0.0192(19) -0.0037(16) -0.0023(15) -0.0007(16)
C25 0.027(2) 0.041(3) 0.020(2) -0.0114(18) -0.0079(16) 0.0040(18)
C26 0.024(2) 0.038(2) 0.030(2) -0.0189(19) -0.0068(17) -0.0017(18)
C27 0.0178(18) 0.023(2) 0.029(2) -0.0119(16) -0.0018(15) -0.0003(15)
C28 0.0149(17) 0.0226(19) 0.0218(19) -0.0069(15) -0.0036(14) 0.0007(14)
C29 0.0233(19) 0.0157(18) 0.0242(19) -0.0042(15) -0.0030(15) -0.0017(15)
C30 0.0169(17) 0.0181(18) 0.0172(18) -0.0030(14) -0.0011(14) 0.0049(14)
C31 0.026(2) 0.024(2) 0.023(2) 0.0022(16) -0.0035(16) -0.0026(16)
C32 0.034(2) 0.023(2) 0.028(2) 0.0042(17) -0.0005(18) 0.0010(17)
C33 0.031(2) 0.040(3) 0.019(2) -0.0011(18) -0.0058(17) 0.0078(19)
C34 0.031(2) 0.042(3) 0.027(2) -0.0063(19) -0.0123(18) -0.0036(19)
C35 0.0243(19) 0.025(2) 0.0225(19) -0.0030(16) -0.0059(16) -0.0047(16)
C36 0.0159(17) 0.0193(18) 0.0162(17) 0.0017(14) 0.0027(14) -0.0014(14)
C37 0.0223(19) 0.036(2) 0.023(2) -0.0038(17) -0.0023(16) -0.0035(17)
C38 0.0173(19) 0.043(3) 0.035(2) 0.003(2) -0.0048(17) -0.0039(18)
C39 0.021(2) 0.038(3) 0.033(2) 0.003(2) 0.0050(17) 0.0054(18)
C40 0.031(2) 0.027(2) 0.032(2) -0.0065(18) 0.0101(18) 0.0000(18)
C41 0.026(2) 0.025(2) 0.028(2) -0.0059(17) 0.0026(16) -0.0052(16)
F1 0.0289(13) 0.0325(14) 0.0445(15) -0.0024(12) -0.0080(11) 0.0130(11)
F2 0.0217(12) 0.0480(16) 0.0316(13) -0.0069(12) 0.0065(10) -0.0092(11)
F3 0.0290(13) 0.0400(15) 0.0374(14) -0.0143(11) -0.0129(11) -0.0076(11)
F4 0.0305(13) 0.0290(13) 0.0462(15) -0.0214(12) -0.0007(11) 0.0041(10)
F5 0.0514(16) 0.0566(18) 0.0206(12) -0.0101(12) -0.0123(11) -0.0061(14)
F6 0.0421(15) 0.0267(13) 0.0436(15) -0.0121(11) -0.0083(12) -0.0111(11)
C42 0.034(2) 0.025(2) 0.022(2) -0.0016(17) -0.0010(17) -0.0001(17)
Cl1 0.0343(6) 0.0378(6) 0.0281(5) 0.0030(5) 0.0018(4) -0.0034(5)
Cl2 0.0329(6) 0.0379(6) 0.0362(6) -0.0005(5) 0.0032(5) -0.0047(5)

loop_
_atom_type_symbol
_atom_type_description
_atom_type_scat_dispersion_real
_atom_type_scat_dispersion_imag
_atom_type_scat_source
C C 0.0033 0.0016 'International Tables Vol C Tables 4.2.6.8 and 6.1.1.4'
H H 0.0000 0.0000 'International Tables Vol C Tables 4.2.6.8 and 6.1.1.4'
N N 0.0061 0.0033 'International Tables Vol C Tables 4.2.6.8 and 6.1.1.4'
F F 0.0171 0.0103 'International Tables Vol C Tables 4.2.6.8 and 6.1.1.4'
P P 0.1023 0.0942 'International Tables Vol C Tables 4.2.6.8 and 6.1.1.4'
Cl Cl 0.1484 0.1585 'International Tables Vol C Tables 4.2.6.8 and 6.1.1.4'
Ir Ir -1.4442 7.9887 'International Tables Vol C Tables 4.2.6.8 and 6.1.1.4'

loop_
_geom_angle_atom_site_label_1
_geom_angle_atom_site_label_2
_geom_angle_atom_site_label_3
_geom_angle
_geom_angle_site_symmetry_1
_geom_angle_site_symmetry_3
_geom_angle_publ_flag
C1 Ir C12 96.74(14) . . ?
C1 Ir N1 80.07(13) . . ?
C12 Ir N1 86.36(12) . . ?
C1 Ir C23 89.30(13) . . ?
C12 Ir C23 173.84(13) . . ?
N1 Ir C23 93.56(13) . . ?
C1 Ir N2 171.01(13) . . ?
C12 Ir N2 78.16(12) . . ?
N1 Ir N2 92.13(11) . . ?
C23 Ir N2 95.70(12) . . ?
C1 Ir P1 97.12(11) . . ?
C12 Ir P1 98.37(10) . . ?
N1 Ir P1 174.79(8) . . ?
C23 Ir P1 81.98(10) . . ?
N2 Ir P1 90.98(8) . . ?
C36 P1 C30 100.05(16) . . ?
C36 P1 C29 106.04(17) . . ?
C30 P1 C29 103.96(17) . . ?
C36 P1 Ir 114.43(12) . . ?
C30 P1 Ir 124.93(12) . . ?
C29 P1 Ir 105.79(13) . . ?
C11 N1 C7 119.8(3) . . ?
C11 N1 Ir 124.6(3) . . ?
C7 N1 Ir 115.5(2) . . ?
C22 N2 C18 119.1(3) . . ?
C22 N2 Ir 124.2(3) . . ?
C18 N2 Ir 116.7(2) . . ?
C2 C1 C6 116.1(3) . . ?
C2 C1 Ir 129.8(3) . . ?
C6 C1 Ir 114.0(3) . . ?
C3 C2 C1 120.9(4) . . ?
C3 C2 H2 119.5 . . ?
C1 C2 H2 119.5 . . ?
F1 C3 C2 118.1(4) . . ?
F1 C3 C4 117.5(3) . . ?
C2 C3 C4 124.3(4) . . ?
C3 C4 C5 115.1(3) . . ?
C3 C4 H4 122.5 . . ?
C5 C4 H4 122.5 . . ?
F2 C5 C4 115.0(3) . . ?
F2 C5 C6 120.8(4) . . ?
C4 C5 C6 124.2(4) . . ?
C5 C6 C1 119.3(3) . . ?
C5 C6 C7 124.3(3) . . ?
C1 C6 C7 116.3(3) . . ?
N1 C7 C8 119.1(3) . . ?
N1 C7 C6 113.6(3) . . ?
C8 C7 C6 127.3(3) . . ?
C9 C8 C7 120.4(4) . . ?
C9 C8 H8 119.8 . . ?
C7 C8 H8 119.8 . . ?
C8 C9 C10 119.6(4) . . ?
C8 C9 H9 120.2 . . ?
C10 C9 H9 120.2 . . ?
C9 C10 C11 118.1(4) . . ?
C9 C10 H10 120.9 . . ?
C11 C10 H10 120.9 . . ?
N1 C11 C10 122.9(4) . . ?
N1 C11 H11 118.5 . . ?
C10 C11 H11 118.5 . . ?
C13 C12 C17 117.4(3) . . ?
C13 C12 Ir 127.9(3) . . ?
C17 C12 Ir 114.6(3) . . ?
C14 C13 C12 120.3(3) . . ?
C14 C13 H13 119.9 . . ?
C12 C13 H13 119.9 . . ?
F3 C14 C13 119.1(3) . . ?
F3 C14 C15 117.0(3) . . ?
C13 C14 C15 123.9(4) . . ?
C14 C15 C16 115.8(3) . . ?
C14 C15 H15 122.1 . . ?
C16 C15 H15 122.1 . . ?
F4 C16 C15 115.7(3) . . ?
F4 C16 C17 120.2(3) . . ?
C15 C16 C17 124.1(3) . . ?
C16 C17 C12 118.5(3) . . ?
C16 C17 C18 124.9(3) . . ?
C12 C17 C18 116.5(3) . . ?
N2 C18 C19 120.2(3) . . ?
N2 C18 C17 113.9(3) . . ?
C19 C18 C17 125.8(3) . . ?
C20 C19 C18 119.7(4) . . ?
C20 C19 H19 120.2 . . ?
C18 C19 H19 120.2 . . ?
C21 C20 C19 119.4(4) . . ?
C21 C20 H20 120.3 . . ?
C19 C20 H20 120.3 . . ?
C22 C21 C20 118.7(4) . . ?
C22 C21 H21 120.6 . . ?
C20 C21 H21 120.6 . . ?
N2 C22 C21 122.9(4) . . ?
N2 C22 H22 118.6 . . ?
C21 C22 H22 118.6 . . ?
C28 C23 C24 116.6(3) . . ?
C28 C23 Ir 119.6(3) . . ?
C24 C23 Ir 123.7(3) . . ?
C25 C24 C23 121.1(4) . . ?
C25 C24 H24 119.5 . . ?
C23 C24 H24 119.5 . . ?
F5 C25 C24 119.3(4) . . ?
F5 C25 C26 117.7(4) . . ?
C24 C25 C26 123.0(4) . . ?
C27 C26 C25 115.5(4) . . ?
C27 C26 H26 122.3 . . ?
C25 C26 H26 122.3 . . ?
F6 C27 C26 116.8(3) . . ?
F6 C27 C28 118.7(3) . . ?
C26 C27 C28 124.6(4) . . ?
C27 C28 C23 119.3(3) . . ?
C27 C28 C29 120.6(3) . . ?
C23 C28 C29 120.1(3) . . ?
C28 C29 P1 107.9(3) . . ?
C28 C29 H29A 110.1 . . ?
P1 C29 H29A 110.1 . . ?
C28 C29 H29B 110.1 . . ?
P1 C29 H29B 110.1 . . ?
H29A C29 H29B 108.4 . . ?
C35 C30 C31 119.3(3) . . ?
C35 C30 P1 122.1(3) . . ?
C31 C30 P1 118.5(3) . . ?
C32 C31 C30 120.2(4) . . ?
C32 C31 H31 119.9 . . ?
C30 C31 H31 119.9 . . ?
C33 C32 C31 119.8(4) . . ?
C33 C32 H32 120.1 . . ?
C31 C32 H32 120.1 . . ?
C34 C33 C32 120.3(4) . . ?
C34 C33 H33 119.9 . . ?
C32 C33 H33 119.9 . . ?
C33 C34 C35 120.3(4) . . ?
C33 C34 H34 119.8 . . ?
C35 C34 H34 119.8 . . ?
C34 C35 C30 120.0(4) . . ?
C34 C35 H35 120.0 . . ?
C30 C35 H35 120.0 . . ?
C37 C36 C41 118.6(3) . . ?
C37 C36 P1 122.4(3) . . ?
C41 C36 P1 118.9(3) . . ?
C38 C37 C36 120.3(4) . . ?
C38 C37 H37 119.8 . . ?
C36 C37 H37 119.8 . . ?
C39 C38 C37 120.9(4) . . ?
C39 C38 H38 119.5 . . ?
C37 C38 H38 119.5 . . ?
C38 C39 C40 119.5(4) . . ?
C38 C39 H39 120.3 . . ?
C40 C39 H39 120.3 . . ?
C41 C40 C39 120.3(4) . . ?
C41 C40 H40 119.9 . . ?
C39 C40 H40 119.9 . . ?
C40 C41 C36 120.4(4) . . ?
C40 C41 H41 119.8 . . ?
C36 C41 H41 119.8 . . ?
Cl1 C42 Cl2 111.2(2) . . ?
Cl1 C42 H42A 109.4 . . ?
Cl2 C42 H42A 109.4 . . ?
Cl1 C42 H42B 109.4 . . ?
Cl2 C42 H42B 109.4 . . ?
H42A C42 H42B 108.0 . . ?

loop_
_geom_bond_atom_site_label_1
_geom_bond_atom_site_label_2
_geom_bond_distance
_geom_bond_site_symmetry_2
_geom_bond_publ_flag
Ir C1 2.010(3) . ?
Ir C12 2.074(3) . ?
Ir N1 2.096(3) . ?
Ir C23 2.115(4) . ?
Ir N2 2.132(3) . ?
Ir P1 2.2441(9) . ?
P1 C36 1.819(4) . ?
P1 C30 1.829(4) . ?
P1 C29 1.832(4) . ?
N1 C11 1.344(5) . ?
N1 C7 1.363(5) . ?
N2 C22 1.352(5) . ?
N2 C18 1.355(5) . ?
C1 C2 1.402(5) . ?
C1 C6 1.437(5) . ?
C2 C3 1.372(5) . ?
C2 H2 0.9500 . ?
C3 F1 1.368(4) . ?
C3 C4 1.377(6) . ?
C4 C5 1.377(6) . ?
C4 H4 0.9500 . ?
C5 F2 1.363(4) . ?
C5 C6 1.389(5) . ?
C6 C7 1.458(5) . ?
C7 C8 1.405(5) . ?
C8 C9 1.379(6) . ?
C8 H8 0.9500 . ?
C9 C10 1.381(6) . ?
C9 H9 0.9500 . ?
C10 C11 1.381(5) . ?
C10 H10 0.9500 . ?
C11 H11 0.9500 . ?
C12 C13 1.407(5) . ?
C12 C17 1.421(5) . ?
C13 C14 1.369(5) . ?
C13 H13 0.9500 . ?
C14 F3 1.367(4) . ?
C14 C15 1.373(5) . ?
C15 C16 1.373(6) . ?
C15 H15 0.9500 . ?
C16 F4 1.368(4) . ?
C16 C17 1.395(5) . ?
C17 C18 1.468(5) . ?
C18 C19 1.403(5) . ?
C19 C20 1.384(6) . ?
C19 H19 0.9500 . ?
C20 C21 1.380(6) . ?
C20 H20 0.9500 . ?
C21 C22 1.373(5) . ?
C21 H21 0.9500 . ?
C22 H22 0.9500 . ?
C23 C28 1.413(5) . ?
C23 C24 1.413(5) . ?
C24 C25 1.374(6) . ?
C24 H24 0.9500 . ?
C25 F5 1.358(4) . ?
C25 C26 1.380(6) . ?
C26 C27 1.378(6) . ?
C26 H26 0.9500 . ?
C27 F6 1.370(4) . ?
C27 C28 1.380(5) . ?
C28 C29 1.511(5) . ?
C29 H29A 0.9900 . ?
C29 H29B 0.9900 . ?
C30 C35 1.389(5) . ?
C30 C31 1.392(5) . ?
C31 C32 1.384(5) . ?
C31 H31 0.9500 . ?
C32 C33 1.382(6) . ?
C32 H32 0.9500 . ?
C33 C34 1.374(6) . ?
C33 H33 0.9500 . ?
C34 C35 1.384(5) . ?
C34 H34 0.9500 . ?
C35 H35 0.9500 . ?
C36 C37 1.389(5) . ?
C36 C41 1.392(5) . ?
C37 C38 1.384(6) . ?
C37 H37 0.9500 . ?
C38 C39 1.362(6) . ?
C38 H38 0.9500 . ?
C39 C40 1.388(6) . ?
C39 H39 0.9500 . ?
C40 C41 1.382(5) . ?
C40 H40 0.9500 . ?
C41 H41 0.9500 . ?
C42 Cl1 1.754(4) . ?
C42 Cl2 1.769(4) . ?
C42 H42A 0.9900 . ?
C42 H42B 0.9900 . ?
